data_1531921
loop_
_publ_author_name
'le Senechal, C.'
'Guerin, R.'
'Deputier, S.'
'Babizhet'sky, V.S.'
'Pivan, J.Y.'

_publ_section_title
;
 Direct and reverse limiting series of transition metal phosphides with
 ordered defects and metal/non metal ratio close to 2
;
_journal_name_full 'Zeitschrift fuer Anorganische und Allgemeine Chemie'
_journal_page_first 1325
_journal_page_last 1333
_journal_volume 627
_journal_year 2001
_chemical_formula_sum 'Mo13 P9 U'
_chemical_name_systematic 'U Mo13 P9'
_space_group_IT_number 187
_symmetry_space_group_name_Hall 'P -6 2'
_symmetry_space_group_name_H-M 'P -6 m 2'
_cell_angle_alpha 90
_cell_angle_beta 90
_cell_angle_gamma 120
_cell_formula_units_Z 1
_cell_length_a 10.8061
_cell_length_b 10.8061
_cell_length_c 3.3138
_cell_volume 335.116
_citation_journal_id_ASTM ZAACAB
_cod_data_source_file leSenechal_ZAACAB_2001_2.cif
_cod_data_source_block Mo13P9U1
_cod_original_cell_volume 335.1158
_cod_original_formula_sum 'Mo13 P9 U1'
_cod_database_code 1531921

loop_
_symmetry_equiv_pos_as_xyz
x,y,z
-x+y,-x,-z
-y,x-y,z
x,y,-z
-x+y,-x,z
-y,x-y,-z
-y,-x,-z
-x+y,y,z
x,x-y,-z
-y,-x,z
-x+y,y,-z
x,x-y,z

loop_
_atom_site_label
_atom_site_type_symbol
_atom_site_fract_x
_atom_site_fract_y
_atom_site_fract_z
_atom_site_occupancy
_atom_site_U_iso_or_equiv
Mo3 Mo 0.2409 0.4818 0.5 1 0.0
P3 P 0.7942 0.5884 0.5 1 0.0
P2 P 0.4356 0.8712 0 1 0.0
P1 P 0.0979 0.1958 0.5 1 0.0
Mo4 Mo 0.5268 0.0536 0.5 1 0.0
Mo1 Mo 0 0 0 1 0.0
Mo2 Mo 0.2844 0.2798 0 1 0.0
U1 U 0.6667 0.3333 0 1 0.0
